data_2011464
loop_
_publ_author_name
'Emge, T. J.'
'Agrawal, A.'
'Dalessio, J. P.'
'G. Dukovic'
'J. A. Inghrim'
'K. Janjua'
'M. Macaluso'
'L. L. Robertson'
'T. J. Stiglic'
'Y. Volovik'
'M. M. Georgiadis'

_publ_section_title
;
 Alaninyltryptophan hydrate, glycyltryptophan dihydrate and
 tryptophylglycine hydrate
;
_journal_issue 10
_journal_name_full 'Acta Crystallographica Section C'
_journal_page_first e469
_journal_page_last e471
_journal_paper_doi 10.1107/S0108270100011926
_journal_volume 56
_journal_year 2000
_chemical_formula_iupac 'C13 H15 N3 O3, H2 O1'
_chemical_formula_moiety 'C13 H15 N3 O3, H2 O1'
_chemical_formula_sum 'C13 H17 N3 O4'
_chemical_formula_weight 279.30
_chemical_name_common 'Tryptophan-glycine monohydrate'
_space_group_IT_number 76
_symmetry_cell_setting tetragonal
_symmetry_space_group_name_Hall 'P 4w'
_symmetry_space_group_name_H-M 'P 41'
_audit_creation_method SHELXL-97
_cell_angle_alpha 90.00
_cell_angle_beta 90.00
_cell_angle_gamma 90.00
_cell_formula_units_Z 4
_cell_length_a 16.128(2)
_cell_length_b 16.128(2)
_cell_length_c 5.1950(10)
_cell_measurement_reflns_used 25
_cell_measurement_temperature 295(2)
_cell_measurement_theta_max 24.9
_cell_measurement_theta_min 24.3
_cell_volume 1351.3(4)
_computing_cell_refinement 'CAD-4 EXPRESS'
_computing_data_collection 'CAD-4 EXPRESS (Enraf Nonius, 1994)'
_computing_data_reduction 'XCAD4 (Harms & Wocadlo, 1995)'
_computing_structure_refinement 'SHELXL97 (Sheldrick, 1997)'
_computing_structure_solution 'SHELXS97 (Sheldrick, 1997)'
_diffrn_ambient_temperature 295(2)
_diffrn_measured_fraction_theta_full .996
_diffrn_measured_fraction_theta_max .996
_diffrn_measurement_device_type 'Nonius CAD-4'
_diffrn_measurement_method \w-\q
_diffrn_radiation_monochromator graphite
_diffrn_radiation_source 'fine-focus sealed tube'
_diffrn_radiation_type CuK\a
_diffrn_radiation_wavelength 1.54180
_diffrn_reflns_av_R_equivalents .107
_diffrn_reflns_av_sigmaI/netI .100
_diffrn_reflns_limit_h_max 13
_diffrn_reflns_limit_h_min -13
_diffrn_reflns_limit_k_max 19
_diffrn_reflns_limit_k_min -10
_diffrn_reflns_limit_l_max 6
_diffrn_reflns_limit_l_min 0
_diffrn_reflns_number 3174
_diffrn_reflns_theta_full 70.03
_diffrn_reflns_theta_max 70.03
_diffrn_reflns_theta_min 2.74
_diffrn_standards_decay_% 1
_diffrn_standards_interval_time 3600
_diffrn_standards_number 3
_exptl_absorpt_coefficient_mu .863
_exptl_absorpt_correction_T_max .996
_exptl_absorpt_correction_T_min .719
_exptl_absorpt_correction_type '\y scan'
_exptl_absorpt_process_details
;
(North et al., 1968)
;
_exptl_crystal_colour colourless
_exptl_crystal_density_diffrn 1.373
_exptl_crystal_density_method 'not measured'
_exptl_crystal_description 'thin elongated plates'
_exptl_crystal_F_000 592
_exptl_crystal_size_max .44
_exptl_crystal_size_mid .12
_exptl_crystal_size_min .02
_refine_diff_density_max .30
_refine_diff_density_min -.23
_refine_ls_abs_structure_details 'Flack (1983), no Friedel pairs'
_refine_ls_abs_structure_Flack .6(7)
_refine_ls_extinction_coef .0101(13)
_refine_ls_extinction_method SHELXL
_refine_ls_goodness_of_fit_ref 1.005
_refine_ls_hydrogen_treatment 'H atoms: see text'
_refine_ls_matrix_type full
_refine_ls_number_parameters 250
_refine_ls_number_reflns 1434
_refine_ls_number_restraints 27
_refine_ls_restrained_S_all 1.000
_refine_ls_R_factor_all .117
_refine_ls_R_factor_gt .061
_refine_ls_shift/su_max <0.001
_refine_ls_shift/su_mean .000
_refine_ls_structure_factor_coef Fsqd
_refine_ls_weighting_details 'calc w = 1/[\s^2^(Fo^2^)+(0.04P)^2^+1.00P] where P = (Fo^2^+2Fc^2^)/3'
_refine_ls_weighting_scheme calc
_refine_ls_wR_factor_ref .147
_reflns_number_gt 871
_reflns_number_total 1438
_reflns_threshold_expression I>2\s(I)
_cod_data_source_file qd0019.cif
_cod_data_source_block III
_cod_original_sg_symbol_Hall 'P 41'
_cod_database_code 2011464
_cod_database_fobs_code 2011464

loop_
_symmetry_equiv_pos_as_xyz
'x, y, z'
'-y, x, z+1/4'
'-x, -y, z+1/2'
'y, -x, z+3/4'

loop_
_atom_site_label
_atom_site_fract_x
_atom_site_fract_y
_atom_site_fract_z
_atom_site_U_iso_or_equiv
_atom_site_adp_type
_atom_site_calc_flag
_atom_site_refinement_flags
_atom_site_occupancy
_atom_site_disorder_assembly
_atom_site_disorder_group
_atom_site_type_symbol
O1 .1942(3) .2068(3) .1682(7) .0550(12) Uani d . 1 . . O
O2 .2508(3) .0199(3) .1125(9) .0586(12) Uani d D 1 . . O
O3 .3419(3) .0621(3) .4073(8) .0552(12) Uani d D 1 . . O
N1 .0632(4) .2361(4) -.1287(11) .0523(14) Uani d D 1 . . N
N2 .1340(4) .4892(4) .1427(11) .0573(15) Uani d D 1 . . N
N3 .2758(4) .1674(4) -.1616(9) .0509(14) Uani d D 1 . . N
C1 .2076(4) .2019(3) -.0678(11) .0452(15) Uani d . 1 . . C
C2 .1455(4) .2368(4) -.2544(11) .0436(15) Uani d D 1 . . C
C3 .1664(4) .3249(4) -.3446(12) .0454(15) Uani d D 1 . . C
C4 .1698(4) .3887(4) -.1322(12) .0437(14) Uani d . 1 . . C
C5 .2388(4) .4055(3) .0285(11) .0389(13) Uani d . 1 . . C
C6 .3186(4) .3756(4) .0454(12) .0498(16) Uani d D 1 . . C
C7 .3718(5) .4052(4) .2331(14) .0589(18) Uani d D 1 . . C
C8 .3459(5) .4677(4) .4008(13) .0559(17) Uani d D 1 . . C
C9 .2671(5) .4994(4) .3874(14) .0563(17) Uani d D 1 . . C
C10 .2143(4) .4693(4) .1969(11) .0442(14) Uani d . 1 . . C
C11 .1082(4) .4402(4) -.0644(14) .0518(16) Uani d D 1 . . C
C12 .3381(4) .1353(4) .0114(14) .0513(16) Uani d D 1 . . C
C13 .3060(4) .0668(4) .1831(12) .0469(15) Uani d . 1 . . C
H1NA .025(3) .268(3) -.217(14) .08(2) Uiso d D 1 . . H
H1NB .071(6) .266(4) .032(11) .15(4) Uiso d D 1 . . H
H1NC .040(3) .185(3) -.088(12) .07(2) Uiso d D 1 . . H
H2N .105(3) .533(3) .177(13) .040(16) Uiso d D 1 . . H
H3N .283(4) .160(4) -.321(8) .06(2) Uiso d D 1 . . H
H2 .136(4) .195(3) -.368(11) .055(19) Uiso d D 1 . . H
H3A .222(2) .324(3) -.412(11) .034(14) Uiso d D 1 . . H
H3B .113(2) .338(3) -.428(11) .040(15) Uiso d D 1 . . H
H6 .337(3) .331(3) -.048(10) .036(15) Uiso d D 1 . . H
H7 .432(3) .392(4) .241(17) .07(2) Uiso d D 1 . . H
H8 .390(3) .486(4) .502(12) .056(19) Uiso d D 1 . . H
H9 .239(4) .543(3) .479(14) .07(2) Uiso d D 1 . . H
H11 .050(2) .446(4) -.099(14) .055(17) Uiso d D 1 . . H
H12A .360(3) .185(3) .106(13) .057(19) Uiso d D 1 . . H
H12B .387(2) .119(3) -.088(10) .030(13) Uiso d D 1 . . H
O1W .0890(4) .0528(4) -.011(2) .119(3) Uani d D 1 . . O
H1WA .087(4) .003(3) -.116(12) .07(2) Uiso d D 1 . . H
H1WB .141(4) .048(5) .075(19) .14(5) Uiso d D 1 . . H

loop_
_atom_site_aniso_label
_atom_site_aniso_U_11
_atom_site_aniso_U_22
_atom_site_aniso_U_33
_atom_site_aniso_U_12
_atom_site_aniso_U_13
_atom_site_aniso_U_23
O1 .074(3) .075(3) .015(2) .012(2) .003(2) -.005(2)
O2 .073(3) .061(3) .043(3) -.014(2) -.006(2) -.001(2)
O3 .070(3) .075(3) .021(2) -.004(2) -.003(2) .008(2)
N1 .064(4) .065(4) .028(3) -.005(3) -.002(3) .007(3)
N2 .069(4) .060(3) .043(3) .013(3) .007(3) -.015(3)
N3 .070(4) .065(3) .017(2) .005(3) .009(3) .002(2)
C1 .071(4) .045(3) .020(3) -.007(3) .004(3) .002(3)
C2 .058(4) .054(4) .019(3) .003(3) -.002(3) -.005(3)
C3 .056(4) .058(4) .022(3) -.001(3) -.006(3) -.001(3)
C4 .052(3) .051(3) .028(3) .005(3) .004(3) .009(3)
C5 .053(3) .043(3) .021(3) .003(3) .005(3) .001(2)
C6 .069(4) .052(4) .028(3) .008(3) .003(3) -.003(3)
C7 .067(5) .068(4) .042(4) -.001(4) -.005(4) .012(3)
C8 .072(5) .067(4) .028(3) -.019(4) -.007(4) -.002(3)
C9 .080(5) .062(4) .027(3) -.011(4) .002(3) -.004(3)
C10 .060(4) .048(3) .025(3) -.006(3) .008(3) -.003(3)
C11 .055(4) .059(4) .042(4) -.005(3) -.002(3) .006(3)
C12 .057(4) .057(4) .039(3) .005(3) .007(3) .007(3)
C13 .051(3) .056(4) .034(3) .000(3) .011(3) .002(3)
O1W .093(5) .115(6) .148(8) -.016(4) -.006(5) -.027(5)

loop_
_atom_type_symbol
_atom_type_description
_atom_type_scat_dispersion_real
_atom_type_scat_dispersion_imag
_atom_type_scat_source
C C .0181 .0091 'International Tables Vol C Tables 4.2.6.8 and 6.1.1.4'
H H .0000 .0000 'International Tables Vol C Tables 4.2.6.8 and 6.1.1.4'
N N .0311 .0180 'International Tables Vol C Tables 4.2.6.8 and 6.1.1.4'
O O .0492 .0322 'International Tables Vol C Tables 4.2.6.8 and 6.1.1.4'

loop_
_geom_angle_atom_site_label_1
_geom_angle_atom_site_label_2
_geom_angle_atom_site_label_3
_geom_angle_site_symmetry_1
_geom_angle_site_symmetry_3
_geom_angle
_geom_angle_publ_flag
C13 O2 H1WB . . 125(2) no
C13 O3 H1NA . 4 94(2) no
C13 O3 H2N . 2_655 116.4(18) no
H1NA O3 H2N 4 2_655 143(2) no
C2 N1 H1NA . . 112(5) no
C2 N1 H1NB . . 105(6) no
H1NA N1 H1NB . . 104(5) no
C2 N1 H1NC . . 117(4) no
H1NA N1 H1NC . . 110(4) no
H1NB N1 H1NC . . 107(5) no
C10 N2 C11 . . 107.9(5) no
C10 N2 H2N . . 131(4) no
C11 N2 H2N . . 118(4) no
C1 N3 C12 . . 120.0(5) no
C1 N3 H3N . . 122(5) no
C12 N3 H3N . . 118(5) no
O1 C1 N3 . . 122.1(6) no
O1 C1 C2 . . 119.6(6) no
N3 C1 C2 . . 118.2(5) no
N1 C2 C1 . . 108.1(5) no
N1 C2 C3 . . 109.8(5) no
C1 C2 C3 . . 113.5(5) no
N1 C2 H2 . . 98(4) no
C1 C2 H2 . . 105(4) no
C3 C2 H2 . . 122(4) no
C4 C3 C2 . . 114.6(5) no
C4 C3 H3A . . 104(3) no
C2 C3 H3A . . 107(3) no
C4 C3 H3B . . 102(3) no
C2 C3 H3B . . 98(3) no
H3A C3 H3B . . 131(5) no
C11 C4 C5 . . 108.0(6) no
C11 C4 C3 . . 125.9(6) no
C5 C4 C3 . . 126.1(5) no
C6 C5 C10 . . 118.6(6) no
C6 C5 C4 . . 134.8(6) no
C10 C5 C4 . . 106.5(5) no
C5 C6 C7 . . 120.3(7) no
C5 C6 H6 . . 123(3) no
C7 C6 H6 . . 116(3) no
C6 C7 C8 . . 120.2(7) no
C6 C7 H7 . . 124(5) no
C8 C7 H7 . . 115(5) no
C9 C8 C7 . . 121.0(7) no
C9 C8 H8 . . 128(4) no
C7 C8 H8 . . 111(4) no
C8 C9 C10 . . 118.2(7) no
C8 C9 H9 . . 133(4) no
C10 C9 H9 . . 108(4) no
N2 C10 C9 . . 130.2(6) no
N2 C10 C5 . . 108.1(5) no
C9 C10 C5 . . 121.6(6) no
C4 C11 N2 . . 109.3(6) no
C4 C11 H11 . . 137(4) no
N2 C11 H11 . . 112(4) no
N3 C12 C13 . . 112.9(6) no
N3 C12 H12A . . 105(4) no
C13 C12 H12A . . 114(4) no
N3 C12 H12B . . 109(3) no
C13 C12 H12B . . 113(3) no
H12A C12 H12B . . 101(4) no
O2 C13 O3 . . 123.7(6) no
O2 C13 C12 . . 121.6(6) no
O3 C13 C12 . . 114.7(6) no
H1WA O1W H1NC 2 . 60(3) no
H1WA O1W H1WA 2 . 118(5) no
H1NC O1W H1WA . . 131(5) no
H1WA O1W H1WB 2 . 124(7) no
H1NC O1W H1WB . . 117(5) no
H1WA O1W H1WB . . 104(5) no

loop_
_geom_bond_atom_site_label_1
_geom_bond_atom_site_label_2
_geom_bond_site_symmetry_2
_geom_bond_distance
_geom_bond_publ_flag
O1 C1 . 1.247(7) no
O2 C13 . 1.224(7) no
O2 H1WB . 1.84(6) no
O3 C13 . 1.303(8) no
O3 H1NA 4 1.95(4) no
O3 H2N 2_655 2.14(4) no
N1 C2 . 1.480(8) no
N1 H1NA . .93(4) no
N1 H1NB . .97(4) no
N1 H1NC . .93(4) no
N2 C10 . 1.364(8) no
N2 C11 . 1.399(9) no
N2 H2N . .86(3) no
N3 C1 . 1.326(8) no
N3 C12 . 1.444(8) no
N3 H3N . .85(4) no
C1 C2 . 1.503(9) no
C2 C3 . 1.533(8) no
C2 H2 . .91(4) no
C3 C4 . 1.510(8) no
C3 H3A . .97(3) no
C3 H3B . .98(3) no
C4 C11 . 1.341(9) no
C4 C5 . 1.417(8) no
C5 C6 . 1.377(8) no
C5 C10 . 1.407(8) no
C6 C7 . 1.384(9) no
C6 H6 . .92(3) no
C7 C8 . 1.396(10) no
C7 H7 . 1.00(4) no
C8 C9 . 1.371(10) no
C8 H8 . .93(4) no
C9 C10 . 1.394(9) no
C9 H9 . .96(4) no
C11 H11 . .95(4) no
C12 C13 . 1.512(9) no
C12 H12A . 1.01(4) no
C12 H12B . .97(3) no
O1W H1WA 2 1.75(4) no
O1W H1NC . 2.30(5) no
O1W H1WA . .97(4) no
O1W H1WB . .95(4) no

loop_
_geom_hbond_atom_site_label_D
_geom_hbond_atom_site_label_H
_geom_hbond_atom_site_label_A
_geom_hbond_site_symmetry_A
_geom_hbond_distance_DH
_geom_hbond_distance_HA
_geom_hbond_distance_DA
_geom_hbond_angle_DHA
_geom_hbond_publ_flag
O1W H1WA O1W 4_554 .97(4) 1.75(4) 2.695(8) 163(3) yes
O1W H1WB O2 . .95(4) 1.84(5) 2.738(7) 156(3) yes
N1 H1NA O3 2_554 .93(4) 1.95(4) 2.868(6) 170(4) yes
N2 H2N O3 4_564 .86(3) 2.14(4) 2.961(6) 160(3) yes
N1 H1NB O2 2_555 .97(4) 2.27(4) 2.892(6) 121(3) yes
N1 H1NC O1W . .93(4) 2.30(4) 3.048(7) 137(4) yes
N1 H1NA O2 2_554 .93(4) 2.31(4) 2.973(8) 128(4) yes

loop_
_geom_torsion_atom_site_label_1
_geom_torsion_atom_site_label_2
_geom_torsion_atom_site_label_3
_geom_torsion_atom_site_label_4
_geom_torsion_site_symmetry_1
_geom_torsion
_geom_torsion_publ_flag
H1NA N1 C2 C1 . 167(3) yes
N1 C2 C1 N3 . 154.7(6) yes
C2 C1 N3 C12 . 178.1(6) yes
C1 N3 C12 C13 . 60.7(8) yes
N3 C12 C13 O2 . 30.5(9) yes
C12 N3 C1 O1 . -1.1(10) no
O1 C1 C2 N1 . -26.1(8) no
O1 C1 C2 C3 . 95.9(7) no
N3 C1 C2 C3 . -83.3(7) no
N1 C2 C3 C4 . 60.1(7) no
C1 C2 C3 C4 . -60.9(7) no
C2 C3 C4 C11 . -96.7(7) no
C2 C3 C4 C5 . 84.1(8) no
C11 C4 C5 C6 . -177.6(7) no
C3 C4 C5 C6 . 1.8(11) no
C11 C4 C5 C10 . .5(7) no
C3 C4 C5 C10 . 179.9(5) no
C10 C5 C6 C7 . 3.1(9) no
C4 C5 C6 C7 . -178.9(7) no
C5 C6 C7 C8 . -2.2(10) no
C6 C7 C8 C9 . 1.6(10) no
C7 C8 C9 C10 . -1.8(10) no
C11 N2 C10 C9 . -178.8(6) no
C11 N2 C10 C5 . -1.7(7) no
C8 C9 C10 N2 . 179.4(7) no
C8 C9 C10 C5 . 2.7(9) no
C6 C5 C10 N2 . 179.2(6) no
C4 C5 C10 N2 . .8(7) no
C6 C5 C10 C9 . -3.4(9) no
C4 C5 C10 C9 . 178.1(5) no
C5 C4 C11 N2 . -1.6(7) no
C3 C4 C11 N2 . 179.1(5) no
C10 N2 C11 C4 . 2.1(7) no
H1WB O2 C13 O3 . 109(4) no
H1WB O2 C13 C12 . -72(4) no
H1NA O3 C13 O2 4 -6(2) no
H2N O3 C13 O2 2_655 151.7(16) no
H1NA O3 C13 C12 4 174.6(19) no
H2N O3 C13 C12 2_655 -27.9(17) no
N3 C12 C13 O3 . -149.9(5) no
